data_2239628
loop_
_publ_author_name
'Narayana, B.'
'Nayak, Prakash S.'
'Sarojini, Balladka K.'
'Jasinski, Jerry P.'

_publ_section_title
;
 2-(2-Methylphenyl)-<i>N</i>-(1,3-thiazol-2-yl)acetamide
;
_journal_coeditor_code HB7232
_journal_issue 6
_journal_name_full 'Acta Crystallographica Section E'
_journal_page_first o716
_journal_paper_doi 10.1107/S1600536814011684
_journal_volume 70
_journal_year 2014
_chemical_formula_iupac 'C12 H12 N2 O S'
_chemical_formula_moiety 'C12 H12 N2 O S'
_chemical_formula_sum 'C12 H12 N2 O S'
_chemical_formula_weight 232.30
_chemical_name_systematic
;
2-(2-Methylphenyl)-<i>N</i>-(1,3-thiazol-2-yl)acetamide
;
_space_group_crystal_system monoclinic
_space_group_IT_number 14
_space_group_name_Hall '-P 2ybc'
_space_group_name_H-M_alt 'P 1 21/c 1'
_symmetry_space_group_name_Hall '-P 2ybc'
_symmetry_space_group_name_H-M 'P 1 21/c 1'
_atom_sites_solution_hydrogens geom
_atom_sites_solution_primary direct
_audit_creation_method
;
  Olex2 1.2
  (compiled Apr 23 2013 17:54:37, GUI svn.r4466)
;
_cell_angle_alpha 90
_cell_angle_beta 111.236(4)
_cell_angle_gamma 90
_cell_formula_units_Z 4
_cell_length_a 17.6983(6)
_cell_length_b 4.94078(13)
_cell_length_c 14.4603(5)
_cell_measurement_reflns_used 3416
_cell_measurement_temperature 173(2)
_cell_measurement_theta_max 71.5140
_cell_measurement_theta_min 3.3550
_cell_volume 1178.60(7)
_computing_cell_refinement 'CrysAlis PRO (Agilent, 2012)'
_computing_data_collection 'CrysAlis PRO (Agilent, 2012)'
_computing_data_reduction 'CrysAlis RED (Agilent, 2012)'
_computing_molecular_graphics 'OLEX2 (Dolomanov <i>et al.</i>, 2009)'
_computing_publication_material 'OLEX2 (Dolomanov <i>et al.</i>, 2009)'
_computing_structure_refinement 'SHELXL2012 (Sheldrick, 2008)'
_computing_structure_solution 'SUPERFLIP (Palatinus <i>et al.</i>, 2012)'
_diffrn_ambient_temperature 173(2)
_diffrn_detector_area_resol_mean 16.0416
_diffrn_measured_fraction_theta_full 0.999
_diffrn_measured_fraction_theta_max 0.987
_diffrn_measurement_device 'four-circle diffractometer'
_diffrn_measurement_device_type 'Agilent Agilent (Eos, Gemini)'
_diffrn_measurement_method '\w scans'
_diffrn_radiation_monochromator graphite
_diffrn_radiation_type CuK\a
_diffrn_radiation_wavelength 1.54184
_diffrn_reflns_av_R_equivalents 0.0371
_diffrn_reflns_limit_h_max 21
_diffrn_reflns_limit_h_min -12
_diffrn_reflns_limit_k_max 6
_diffrn_reflns_limit_k_min -5
_diffrn_reflns_limit_l_max 16
_diffrn_reflns_limit_l_min -17
_diffrn_reflns_number 7059
_diffrn_reflns_theta_full 67.684
_diffrn_reflns_theta_max 71.315
_diffrn_reflns_theta_min 5.363
_exptl_absorpt_coefficient_mu 2.276
_exptl_absorpt_correction_T_max 1.00000
_exptl_absorpt_correction_T_min 0.58164
_exptl_absorpt_correction_type multi-scan
_exptl_absorpt_process_details '(CrysAlis RED; Agilent, 2012)'
_exptl_crystal_colour colourless
_exptl_crystal_density_diffrn 1.309
_exptl_crystal_description prism
_exptl_crystal_F_000 488
_exptl_crystal_size_max 0.38
_exptl_crystal_size_mid 0.26
_exptl_crystal_size_min 0.14
_refine_diff_density_max 0.303
_refine_diff_density_min -0.281
_refine_ls_extinction_coef 0.0013(5)
_refine_ls_extinction_expression Fc^*^=kFc[1+0.001xFc^2^\l^3^/sin(2\q)]^-1/4^
_refine_ls_extinction_method 'SHELXL2012 (Sheldrick, 2008)'
_refine_ls_goodness_of_fit_ref 1.065
_refine_ls_hydrogen_treatment constr
_refine_ls_matrix_type full
_refine_ls_number_parameters 147
_refine_ls_number_reflns 2250
_refine_ls_number_restraints 0
_refine_ls_restrained_S_all 1.065
_refine_ls_R_factor_all 0.0433
_refine_ls_R_factor_gt 0.0401
_refine_ls_shift/su_max 0.001
_refine_ls_shift/su_mean 0.000
_refine_ls_structure_factor_coef Fsqd
_refine_ls_weighting_details
;
 w=1/[\s^2^(Fo^2^)+(0.0678P)^2^+0.3670P]
 where P=(Fo^2^+2Fc^2^)/3
;
_refine_ls_weighting_scheme calc
_refine_ls_wR_factor_gt 0.1094
_refine_ls_wR_factor_ref 0.1134
_reflns_number_gt 2065
_reflns_number_total 2250
_reflns_threshold_expression I>2\s(I)
_cod_data_source_file hb7232sup1.cif
_cod_data_source_block I
_cod_database_code 2239628
_cod_database_fobs_code 2239628
_shelx_space_group_comment
;
The symmetry employed for this shelxl refinement is uniquely defined
by the following loop, which should always be used as a source of
symmetry information in preference to the above space-group names.
They are only intended as comments.
;

loop_
_space_group_symop_operation_xyz
'x, y, z'
'-x, y+1/2, -z+1/2'
'-x, -y, -z'
'x, -y-1/2, z-1/2'

loop_
_atom_site_type_symbol
_atom_site_label
_atom_site_fract_x
_atom_site_fract_y
_atom_site_fract_z
_atom_site_U_iso_or_equiv
_atom_site_adp_type
_atom_site_calc_flag
_atom_site_occupancy
S S1 0.51096(2) 1.09810(8) 0.33600(3) 0.02349(18) Uani d 1
O O1 0.66917(7) 0.9640(3) 0.43484(10) 0.0341(3) Uani d 1
N N1 0.58012(8) 0.6996(3) 0.47251(10) 0.0225(3) Uani d 1
H H1 0.5748 0.5659 0.5099 0.027 Uiso calc 1
N N2 0.43898(8) 0.7241(3) 0.39749(10) 0.0241(3) Uani d 1
C C1 0.51059(10) 0.8180(3) 0.40772(11) 0.0204(3) Uani d 1
C C2 0.38010(11) 0.8760(3) 0.32755(13) 0.0269(4) Uani d 1
H H2 0.3240 0.8362 0.3089 0.032 Uiso calc 1
C C3 0.40679(11) 1.0842(3) 0.28727(13) 0.0263(4) Uani d 1
H H3 0.3730 1.2055 0.2390 0.032 Uiso calc 1
C C4 0.65649(10) 0.7763(3) 0.48226(12) 0.0248(4) Uani d 1
C C5 0.72262(11) 0.6059(4) 0.55603(14) 0.0311(4) Uani d 1
H H5A 0.7121 0.5926 0.6186 0.037 Uiso calc 1
H H5B 0.7205 0.4206 0.5291 0.037 Uiso calc 1
C C6 0.80617(11) 0.7206(4) 0.57813(14) 0.0352(4) Uani d 1
C C7 0.85116(13) 0.6620(5) 0.51962(17) 0.0469(5) Uani d 1
C C8 0.92758(14) 0.7817(6) 0.5445(2) 0.0675(9) Uani d 1
H H8 0.9594 0.7420 0.5055 0.081 Uiso calc 1
C C9 0.95774(17) 0.9541(7) 0.6231(3) 0.0828(11) Uani d 1
H H9 1.0096 1.0343 0.6377 0.099 Uiso calc 1
C C10 0.91323(19) 1.0119(7) 0.6813(3) 0.0811(10) Uani d 1
H H10 0.9339 1.1318 0.7361 0.097 Uiso calc 1
C C11 0.83836(15) 0.8938(5) 0.6590(2) 0.0559(6) Uani d 1
H H11 0.8079 0.9311 0.6998 0.067 Uiso calc 1
C C12 0.81906(19) 0.4717(7) 0.4331(2) 0.0710(8) Uani d 1
H H12A 0.8022 0.3021 0.4550 0.106 Uiso calc 1
H H12B 0.8616 0.4343 0.4064 0.106 Uiso calc 1
H H12C 0.7724 0.5546 0.3814 0.106 Uiso calc 1

loop_
_atom_site_aniso_label
_atom_site_aniso_U_11
_atom_site_aniso_U_22
_atom_site_aniso_U_33
_atom_site_aniso_U_12
_atom_site_aniso_U_13
_atom_site_aniso_U_23
S1 0.0313(3) 0.0181(3) 0.0218(2) -0.00228(14) 0.01054(18) 0.00177(13)
O1 0.0295(7) 0.0335(7) 0.0382(7) -0.0062(5) 0.0106(5) 0.0106(6)
N1 0.0257(7) 0.0202(7) 0.0220(6) -0.0031(5) 0.0089(5) 0.0035(5)
N2 0.0257(7) 0.0219(7) 0.0250(7) -0.0004(5) 0.0096(5) 0.0022(5)
C1 0.0294(8) 0.0159(7) 0.0183(7) -0.0018(6) 0.0115(6) -0.0023(6)
C2 0.0260(8) 0.0261(9) 0.0284(8) 0.0015(6) 0.0096(7) 0.0019(6)
C3 0.0308(9) 0.0247(9) 0.0235(8) 0.0044(6) 0.0101(7) 0.0013(6)
C4 0.0265(8) 0.0240(9) 0.0233(8) -0.0034(6) 0.0085(7) -0.0018(6)
C5 0.0271(9) 0.0322(10) 0.0335(9) -0.0013(7) 0.0102(7) 0.0068(7)
C6 0.0263(9) 0.0361(11) 0.0391(10) 0.0002(7) 0.0070(7) 0.0099(8)
C7 0.0370(11) 0.0567(13) 0.0489(12) 0.0071(10) 0.0178(10) 0.0186(10)
C8 0.0339(12) 0.089(2) 0.0833(19) 0.0044(13) 0.0251(13) 0.0412(17)
C9 0.0353(13) 0.090(2) 0.101(3) -0.0176(14) -0.0016(15) 0.037(2)
C10 0.0568(17) 0.071(2) 0.083(2) -0.0188(15) -0.0131(15) -0.0067(17)
C11 0.0426(12) 0.0610(16) 0.0519(14) 0.0004(10) 0.0026(10) -0.0077(11)
C12 0.0721(18) 0.088(2) 0.0601(16) 0.0142(16) 0.0329(14) -0.0043(15)

loop_
_atom_type_symbol
_atom_type_description
_atom_type_scat_dispersion_real
_atom_type_scat_dispersion_imag
_atom_type_scat_source
C C 0.0181 0.0091 'International Tables Vol C Tables 4.2.6.8 and 6.1.1.4'
H H 0.0000 0.0000 'International Tables Vol C Tables 4.2.6.8 and 6.1.1.4'
N N 0.0311 0.0180 'International Tables Vol C Tables 4.2.6.8 and 6.1.1.4'
O O 0.0492 0.0322 'International Tables Vol C Tables 4.2.6.8 and 6.1.1.4'
S S 0.3331 0.5567 'International Tables Vol C Tables 4.2.6.8 and 6.1.1.4'

loop_
_geom_angle_atom_site_label_1
_geom_angle_atom_site_label_2
_geom_angle_atom_site_label_3
_geom_angle
C3 S1 C1 88.70(8)
C1 N1 H1 117.9
C4 N1 H1 117.9
C4 N1 C1 124.11(14)
C1 N2 C2 109.46(14)
N1 C1 S1 123.41(12)
N2 C1 S1 115.48(12)
N2 C1 N1 121.11(14)
N2 C2 H2 121.9
C3 C2 N2 116.18(16)
C3 C2 H2 121.9
S1 C3 H3 124.9
C2 C3 S1 110.15(13)
C2 C3 H3 124.9
O1 C4 N1 122.06(15)
O1 C4 C5 124.26(15)
N1 C4 C5 113.67(14)
C4 C5 H5A 109.0
C4 C5 H5B 109.0
H5A C5 H5B 107.8
C6 C5 C4 112.79(14)
C6 C5 H5A 109.0
C6 C5 H5B 109.0
C7 C6 C5 121.9(2)
C7 C6 C11 119.3(2)
C11 C6 C5 118.73(19)
C6 C7 C8 118.1(3)
C6 C7 C12 120.8(2)
C8 C7 C12 121.2(2)
C7 C8 H8 119.1
C9 C8 C7 121.8(3)
C9 C8 H8 119.1
C8 C9 H9 120.0
C8 C9 C10 120.1(3)
C10 C9 H9 120.0
C9 C10 H10 120.5
C9 C10 C11 119.1(3)
C11 C10 H10 120.5
C6 C11 H11 119.2
C10 C11 C6 121.5(3)
C10 C11 H11 119.2
C7 C12 H12A 109.5
C7 C12 H12B 109.5
C7 C12 H12C 109.5
H12A C12 H12B 109.5
H12A C12 H12C 109.5
H12B C12 H12C 109.5

loop_
_geom_bond_atom_site_label_1
_geom_bond_atom_site_label_2
_geom_bond_distance
S1 C1 1.7307(16)
S1 C3 1.7202(18)
O1 C4 1.222(2)
N1 H1 0.8800
N1 C1 1.378(2)
N1 C4 1.361(2)
N2 C1 1.307(2)
N2 C2 1.382(2)
C2 H2 0.9500
C2 C3 1.349(2)
C3 H3 0.9500
C4 C5 1.521(2)
C5 H5A 0.9900
C5 H5B 0.9900
C5 C6 1.506(2)
C6 C7 1.386(3)
C6 C11 1.394(3)
C7 C8 1.399(3)
C7 C12 1.502(4)
C8 H8 0.9500
C8 C9 1.365(5)
C9 H9 0.9500
C9 C10 1.375(5)
C10 H10 0.9500
C10 C11 1.375(4)
C11 H11 0.9500
C12 H12A 0.9800
C12 H12B 0.9800
C12 H12C 0.9800

loop_
_geom_hbond_atom_site_label_D
_geom_hbond_atom_site_label_H
_geom_hbond_atom_site_label_A
_geom_hbond_site_symmetry_A
_geom_hbond_distance_DH
_geom_hbond_distance_HA
_geom_hbond_distance_DA
_geom_hbond_angle_DHA
N1 H1 N2 3_666 0.88 2.04 2.9138(19) 176

loop_
_geom_torsion_atom_site_label_1
_geom_torsion_atom_site_label_2
_geom_torsion_atom_site_label_3
_geom_torsion_atom_site_label_4
_geom_torsion
O1 C4 C5 C6 9.8(3)
N1 C4 C5 C6 -170.71(15)
N2 C2 C3 S1 0.6(2)
C1 S1 C3 C2 0.12(13)
C1 N1 C4 O1 1.8(3)
C1 N1 C4 C5 -177.74(14)
C1 N2 C2 C3 -1.3(2)
C2 N2 C1 S1 1.36(17)
C2 N2 C1 N1 -179.21(14)
C3 S1 C1 N1 179.70(14)
C3 S1 C1 N2 -0.89(13)
C4 N1 C1 S1 -4.9(2)
C4 N1 C1 N2 175.74(14)
C4 C5 C6 C7 -86.3(2)
C4 C5 C6 C11 92.8(2)
C5 C6 C7 C8 178.75(19)
C5 C6 C7 C12 -2.2(3)
C5 C6 C11 C10 -177.9(2)
C6 C7 C8 C9 -0.7(4)
C7 C6 C11 C10 1.1(4)
C7 C8 C9 C10 0.8(5)
C8 C9 C10 C11 0.0(5)
C9 C10 C11 C6 -1.0(5)
C11 C6 C7 C8 -0.3(3)
C11 C6 C7 C12 178.7(2)
C12 C7 C8 C9 -179.7(3)
